data_2016547
loop_
_publ_author_name
'Cin\<ci\'c, Dominik'
'Kaitner, Branko'

_publ_section_title
;
 Hydrogen bonding in the bromide salts of 4-aminobenzoic acid and
 4-aminoacetophenone
;
_journal_coeditor_code GD3202
_journal_issue 4
_journal_name_full 'Acta Crystallographica Section C'
_journal_page_first o226
_journal_page_last o229
_journal_paper_doi 10.1107/S0108270108006471
_journal_volume 64
_journal_year 2008
_chemical_formula_iupac 'C8 H10 N O + , Br -'
_chemical_formula_moiety 'C8 H10 N O + , Br -'
_chemical_formula_sum 'C8 H10 Br N O'
_chemical_formula_weight 216.08
_chemical_name_systematic
;
4-acetylanilinium bromide
;
_space_group_IT_number 14
_symmetry_cell_setting monoclinic
_symmetry_space_group_name_Hall '-P 2ybc'
_symmetry_space_group_name_H-M 'P 1 21/c 1'
_atom_sites_solution_hydrogens geom
_atom_sites_solution_primary direct
_atom_sites_solution_secondary difmap
_audit_creation_method SHELXL97
_cell_angle_alpha 90.00
_cell_angle_beta 90.828(8)
_cell_angle_gamma 90.00
_cell_formula_units_Z 4
_cell_length_a 7.4423(8)
_cell_length_b 15.4529(10)
_cell_length_c 7.6833(14)
_cell_measurement_reflns_used 4979
_cell_measurement_temperature 295
_cell_measurement_theta_max 35
_cell_measurement_theta_min 4
_cell_volume 883.5(2)
_computing_cell_refinement 'CrysAlis RED (Oxford Diffraction, 2003)'
_computing_data_collection 'CrysAlis CCD (Oxford Diffraction, 2003)'
_computing_data_reduction 'CrysAlis RED (Oxford Diffraction, 2003)'
_computing_molecular_graphics 'ORTEP-3 (Farrugia, 1997)'
_computing_publication_material
;
WinGX (Farrugia, 1999), PARST97 (Nardelli, 1995), Mercury
(Version 1.4; Macrae <i>et al.</i>,  2006) and POV-RAY (Persistence of
Vision Team, 2004)
;
_computing_structure_refinement 'SHELXL97 (Sheldrick, 2008)'
_computing_structure_solution 'SHELXS97 (Sheldrick, 2008)'
_diffrn_ambient_temperature 295
_diffrn_measured_fraction_theta_full 0.990
_diffrn_measured_fraction_theta_max 0.990
_diffrn_measurement_device_type 'Oxford Diffraction Xcalibur CCD'
_diffrn_measurement_method \w
_diffrn_radiation_monochromator graphite
_diffrn_radiation_source 'fine-focus sealed tube'
_diffrn_radiation_type MoK\a
_diffrn_radiation_wavelength 0.71073
_diffrn_reflns_av_R_equivalents 0.0611
_diffrn_reflns_av_sigmaI/netI 0.0262
_diffrn_reflns_limit_h_max 9
_diffrn_reflns_limit_h_min -9
_diffrn_reflns_limit_k_max 19
_diffrn_reflns_limit_k_min -19
_diffrn_reflns_limit_l_max 9
_diffrn_reflns_limit_l_min -9
_diffrn_reflns_number 12753
_diffrn_reflns_theta_full 26.99
_diffrn_reflns_theta_max 26.99
_diffrn_reflns_theta_min 3.80
_exptl_absorpt_coefficient_mu 4.595
_exptl_absorpt_correction_T_max 0.70101
_exptl_absorpt_correction_T_min 0.34647
_exptl_absorpt_correction_type analytical
_exptl_absorpt_process_details '(Alcock, 1970)'
_exptl_crystal_colour colourless
_exptl_crystal_density_diffrn 1.624
_exptl_crystal_density_method 'not measured'
_exptl_crystal_description prism
_exptl_crystal_F_000 432
_exptl_crystal_size_max 0.41
_exptl_crystal_size_mid 0.10
_exptl_crystal_size_min 0.09
_refine_diff_density_max 0.776
_refine_diff_density_min -0.622
_refine_ls_extinction_coef 0.030(4)
_refine_ls_extinction_expression Fc^*^=kFc[1+0.001xFc^2^\l^3^/sin(2\q)]^-1/4^
_refine_ls_extinction_method 'SHELXL97 (Sheldrick, 2008)'
_refine_ls_goodness_of_fit_ref 1.232
_refine_ls_hydrogen_treatment mixed
_refine_ls_matrix_type full
_refine_ls_number_parameters 114
_refine_ls_number_reflns 1904
_refine_ls_number_restraints 0
_refine_ls_restrained_S_all 1.232
_refine_ls_R_factor_all 0.0472
_refine_ls_R_factor_gt 0.0391
_refine_ls_shift/su_max 0.001
_refine_ls_shift/su_mean 0.000
_refine_ls_structure_factor_coef Fsqd
_refine_ls_weighting_details 'calc w = 1/[\s^2^(Fo^2^)+(0.0713P)^2^+0.1936P] where P=(Fo^2^+2Fc^2^)/3'
_refine_ls_weighting_scheme calc
_refine_ls_wR_factor_gt 0.1106
_refine_ls_wR_factor_ref 0.1265
_reflns_number_gt 1710
_reflns_number_total 1904
_reflns_threshold_expression I>2\s(I)
_cod_data_source_file gd3202.cif
_cod_data_source_block II
_cod_original_sg_symbol_H-M 'P 21/c'
_cod_database_code 2016547

loop_
_symmetry_equiv_pos_as_xyz
'x, y, z'
'-x, y+1/2, -z+1/2'
'-x, -y, -z'
'x, -y-1/2, z-1/2'

loop_
_atom_site_type_symbol
_atom_site_label
_atom_site_fract_x
_atom_site_fract_y
_atom_site_fract_z
_atom_site_U_iso_or_equiv
_atom_site_adp_type
_atom_site_calc_flag
_atom_site_refinement_flags
_atom_site_occupancy
Br Br1 0.35133(5) 0.46073(2) 0.74958(5) 0.0546(2) Uani d . 1
O O1 1.2667(3) 0.21261(17) 0.7039(4) 0.0620(7) Uani d . 1
N N1 0.5238(4) 0.35630(19) 0.4274(4) 0.0416(6) Uani d . 1
C C1 0.9728(4) 0.21606(19) 0.6006(4) 0.0351(6) Uani d . 1
C C2 0.8226(4) 0.17181(19) 0.5394(4) 0.0384(6) Uani d . 1
H H2 0.8217 0.1116 0.5381 0.046 Uiso calc R 1
C C3 0.6745(4) 0.2174(2) 0.4803(4) 0.0379(6) Uani d . 1
H H3 0.5736 0.1884 0.4377 0.045 Uiso calc R 1
C C4 0.6780(3) 0.30638(19) 0.4853(4) 0.0338(6) Uani d . 1
C C5 0.8255(4) 0.3516(2) 0.5460(4) 0.0399(7) Uani d . 1
H H5 0.8253 0.4118 0.5481 0.048 Uiso calc R 1
C C6 0.9723(4) 0.30590(19) 0.6032(4) 0.0379(6) Uani d . 1
H H6 1.0732 0.3354 0.6444 0.045 Uiso calc R 1
C C7 1.1350(4) 0.1704(2) 0.6668(4) 0.0405(7) Uani d . 1
C C8 1.1337(5) 0.0745(2) 0.6896(6) 0.0545(8) Uani d . 1
H H8A 1.1552 0.0471 0.5797 0.082 Uiso calc R 1
H H8B 1.0189 0.0567 0.7322 0.082 Uiso calc R 1
H H8C 1.2262 0.0581 0.7716 0.082 Uiso calc R 1
H H1A 0.552(5) 0.402(3) 0.365(5) 0.045(10) Uiso d . 1
H H1B 0.463(5) 0.373(3) 0.515(6) 0.059(12) Uiso d . 1
H H1C 0.452(5) 0.324(3) 0.358(5) 0.055(11) Uiso d . 1

loop_
_atom_site_aniso_label
_atom_site_aniso_U_11
_atom_site_aniso_U_22
_atom_site_aniso_U_33
_atom_site_aniso_U_12
_atom_site_aniso_U_13
_atom_site_aniso_U_23
Br1 0.0577(3) 0.0429(3) 0.0634(3) 0.00159(13) 0.00520(19) -0.00488(14)
O1 0.0441(13) 0.0483(14) 0.093(2) -0.0009(10) -0.0285(13) 0.0057(13)
N1 0.0346(13) 0.0409(15) 0.0490(15) 0.0039(11) -0.0097(12) -0.0025(13)
C1 0.0335(13) 0.0377(14) 0.0341(14) -0.0006(11) -0.0018(11) 0.0013(11)
C2 0.0380(14) 0.0314(14) 0.0456(16) -0.0030(11) -0.0032(12) -0.0031(12)
C3 0.0313(13) 0.0405(15) 0.0418(15) -0.0073(11) -0.0037(11) -0.0024(12)
C4 0.0283(12) 0.0377(14) 0.0351(13) 0.0008(10) -0.0051(10) -0.0024(11)
C5 0.0391(14) 0.0313(14) 0.0490(17) -0.0024(11) -0.0082(12) -0.0021(12)
C6 0.0328(13) 0.0373(15) 0.0434(15) -0.0065(11) -0.0084(11) -0.0028(12)
C7 0.0383(15) 0.0420(16) 0.0410(16) 0.0034(12) -0.0037(12) 0.0027(13)
C8 0.0456(18) 0.0416(18) 0.076(2) 0.0084(14) -0.0038(16) 0.0028(18)

loop_
_atom_type_symbol
_atom_type_description
_atom_type_scat_dispersion_real
_atom_type_scat_dispersion_imag
_atom_type_scat_source
C C 0.0033 0.0016 'International Tables Vol C Tables 4.2.6.8 and 6.1.1.4'
H H 0.0000 0.0000 'International Tables Vol C Tables 4.2.6.8 and 6.1.1.4'
O O 0.0106 0.0060 'International Tables Vol C Tables 4.2.6.8 and 6.1.1.4'
Br Br -0.2901 2.4595 'International Tables Vol C Tables 4.2.6.8 and 6.1.1.4'
N N 0.0061 0.0033 'International Tables Vol C Tables 4.2.6.8 and 6.1.1.4'

loop_
_geom_angle_atom_site_label_1
_geom_angle_atom_site_label_2
_geom_angle_atom_site_label_3
_geom_angle
C4 N1 H1A 114(2)
C4 N1 H1B 110(3)
H1A N1 H1B 108(3)
C4 N1 H1C 110(2)
H1A N1 H1C 106(3)
H1B N1 H1C 109(4)
C2 C1 C6 119.7(3)
C2 C1 C7 122.0(3)
C6 C1 C7 118.3(3)
C3 C2 C1 119.7(3)
C3 C2 H2 120.1
C1 C2 H2 120.1
C4 C3 C2 119.1(3)
C4 C3 H3 120.5
C2 C3 H3 120.5
C3 C4 C5 122.2(3)
C3 C4 N1 120.6(3)
C5 C4 N1 117.2(3)
C6 C5 C4 118.4(3)
C6 C5 H5 120.8
C4 C5 H5 120.8
C5 C6 C1 120.9(3)
C5 C6 H6 119.5
C1 C6 H6 119.5
O1 C7 C1 118.6(3)
O1 C7 C8 121.0(3)
C1 C7 C8 120.4(3)
C7 C8 H8A 109.5
C7 C8 H8B 109.5
H8A C8 H8B 109.5
C7 C8 H8C 109.5
H8A C8 H8C 109.5
H8B C8 H8C 109.5

loop_
_geom_bond_atom_site_label_1
_geom_bond_atom_site_label_2
_geom_bond_distance
O1 C7 1.208(4)
N1 C4 1.448(4)
N1 H1A 0.88(4)
N1 H1B 0.86(4)
N1 H1C 0.90(4)
C1 C2 1.387(4)
C1 C6 1.388(4)
C1 C7 1.482(4)
C2 C3 1.380(4)
C2 H2 0.9300
C3 C4 1.376(4)
C3 H3 0.9300
C4 C5 1.377(4)
C5 C6 1.369(4)
C5 H5 0.9300
C6 H6 0.9300
C7 C8 1.492(5)
C8 H8A 0.9600
C8 H8B 0.9600
C8 H8C 0.9600

loop_
_geom_hbond_atom_site_label_D
_geom_hbond_atom_site_label_H
_geom_hbond_atom_site_label_A
_geom_hbond_site_symmetry_A
_geom_hbond_distance_DH
_geom_hbond_distance_HA
_geom_hbond_distance_DA
_geom_hbond_angle_DHA
_geom_hbond_publ_flag
N1 H1B Br1 . 0.86(4) 2.41(4) 3.236(3) 162(4) yes
N1 H1A Br1 3_666 0.88(4) 2.41(4) 3.278(3) 168(3) yes
N1 H1C O1 4_465 0.90(4) 1.89(4) 2.766(4) 163(4) yes

loop_
_cod_related_entry_id
_cod_related_entry_database
_cod_related_entry_code
1 ChemSpider 30654098
